data_4302921
loop_
_publ_author_name
'Ming-Hsi Chiang'
'Yu-Chiao Liu'
'Shu-Ting Yang'
'Gene-Hsiang Lee'

_publ_section_title
;
Biomimetic Model Featuring the NH Proton and Bridging Hydride Related to a
Proposed Intermediate in Enzymatic H2 Production by Fe-Only Hydrogenase
;
_journal_name_full 'Inorganic Chemistry'
_journal_page_first 7604
_journal_page_last 7612
_journal_paper_doi 10.1021/ic900564q
_journal_volume 48
_journal_year 2009
_chemical_formula_sum 'C36 H72 B2 Cl4 F8 Fe4 N2 O8 P4 S4'
_chemical_formula_weight 1451.90
_chemical_name_systematic
; 
 ? 
;
_space_group_IT_number 33
_symmetry_cell_setting orthorhombic
_symmetry_space_group_name_Hall 'P 2c -2n'
_symmetry_space_group_name_H-M 'P n a 21'
_atom_sites_solution_hydrogens geom
_atom_sites_solution_primary direct
_atom_sites_solution_secondary difmap
_audit_creation_method SHELXL-97
_cell_angle_alpha 90.00
_cell_angle_beta 90.00
_cell_angle_gamma 90.00
_cell_formula_units_Z 4
_cell_length_a 26.2091(17)
_cell_length_b 11.9446(7)
_cell_length_c 20.3932(13)
_cell_measurement_reflns_used 5926
_cell_measurement_temperature 150(2)
_cell_measurement_theta_max 24.92
_cell_measurement_theta_min 2.31
_cell_volume 6384.2(7)
_computing_cell_refinement 'Bruker SAINT'
_computing_data_collection 'Bruker SMART'
_computing_data_reduction 'Bruker SAINT'
_computing_molecular_graphics 'Bruker SHELXTL'
_computing_publication_material 'Bruker SHELXTL'
_computing_structure_refinement 'SHELXL-97 (Sheldrick, 1997)'
_computing_structure_solution 'SHELXS-97 (Sheldrick, 1990)'
_diffrn_ambient_temperature 150(2)
_diffrn_measured_fraction_theta_full 1.000
_diffrn_measured_fraction_theta_max 1.000
_diffrn_measurement_device_type 'BRUKER SMART APEXCCD area detector'
_diffrn_measurement_method 'omega scans'
_diffrn_radiation_monochromator graphite
_diffrn_radiation_source 'fine-focus sealed tube'
_diffrn_radiation_type MoK\a
_diffrn_radiation_wavelength 0.71073
_diffrn_reflns_av_R_equivalents 0.0495
_diffrn_reflns_av_sigmaI/netI 0.0481
_diffrn_reflns_limit_h_max 34
_diffrn_reflns_limit_h_min -34
_diffrn_reflns_limit_k_max 14
_diffrn_reflns_limit_k_min -15
_diffrn_reflns_limit_l_max 25
_diffrn_reflns_limit_l_min -26
_diffrn_reflns_number 47855
_diffrn_reflns_theta_full 27.50
_diffrn_reflns_theta_max 27.50
_diffrn_reflns_theta_min 1.55
_exptl_absorpt_coefficient_mu 1.355
_exptl_absorpt_correction_T_max 0.8764
_exptl_absorpt_correction_T_min 0.5808
_exptl_absorpt_correction_type multi-scan
_exptl_crystal_colour red
_exptl_crystal_density_diffrn 1.511
_exptl_crystal_density_meas ?
_exptl_crystal_density_method 'not measured'
_exptl_crystal_description plate
_exptl_crystal_F_000 2976
_exptl_crystal_size_max 0.45
_exptl_crystal_size_mid 0.35
_exptl_crystal_size_min 0.10
_refine_diff_density_max 0.721
_refine_diff_density_min -0.708
_refine_diff_density_rms 0.097
_refine_ls_abs_structure_details 'Flack H D (1983), Acta Cryst. A39, 876-881'
_refine_ls_abs_structure_Flack 0.030(12)
_refine_ls_extinction_method none
_refine_ls_goodness_of_fit_ref 1.154
_refine_ls_hydrogen_treatment constr
_refine_ls_matrix_type full
_refine_ls_number_parameters 662
_refine_ls_number_reflns 14451
_refine_ls_number_restraints 3
_refine_ls_restrained_S_all 1.155
_refine_ls_R_factor_all 0.0511
_refine_ls_R_factor_gt 0.0467
_refine_ls_shift/su_max 0.020
_refine_ls_shift/su_mean 0.000
_refine_ls_structure_factor_coef Fsqd
_refine_ls_weighting_details 'calc w=1/[\s^2^(Fo^2^)+(0.0577P)^2^+1.4177P] where P=(Fo^2^+2Fc^2^)/3'
_refine_ls_weighting_scheme calc
_refine_ls_wR_factor_gt 0.1116
_refine_ls_wR_factor_ref 0.1159
_reflns_number_gt 13539
_reflns_number_total 14451
_reflns_threshold_expression >2sigma(I)
_cod_data_source_file ic900564q_si_002.cif
_cod_data_source_block ic13041
_cod_depositor_comments
;
The following automatic conversions were performed:
'_symmetry_cell_setting' value 'Orthorhombic' changed to 'orthorhombic'
according to '/home/saulius/struct/CIF-dictionaries/cif_core.dic'
dictionary named 'cif_core.dic' version 2.4.1 from 2010-06-29.

Automatic conversion script
Id: cif_fix_enum 1527 2010-12-29 10:47:43Z saulius 

The following automatic conversions were performed:

'_exptl_crystal_density_meas' value 'not_measured' was changed to '?'
- the value is perceived as not measured.

Automatic conversion script
Id: cif_fix_values 3008 2015-01-20 13:52:24Z robertas 
;
_cod_database_code 4302921

loop_
_symmetry_equiv_pos_as_xyz
'x, y, z'
'-x, -y, z+1/2'
'x+1/2, -y+1/2, z'
'-x+1/2, y+1/2, z+1/2'

loop_
_atom_site_label
_atom_site_type_symbol
_atom_site_fract_x
_atom_site_fract_y
_atom_site_fract_z
_atom_site_U_iso_or_equiv
_atom_site_adp_type
_atom_site_occupancy
_atom_site_symmetry_multiplicity
_atom_site_calc_flag
_atom_site_refinement_flags
_atom_site_disorder_assembly
_atom_site_disorder_group
Fe1 Fe 0.10922(2) 0.51975(5) 0.36180(3) 0.02024(12) Uani 1 1 d . . .
Fe2 Fe 0.17893(2) 0.65947(5) 0.39474(3) 0.01897(12) Uani 1 1 d . C .
Fe3 Fe 0.34763(2) 0.21650(5) 0.47918(3) 0.01828(12) Uani 1 1 d . . .
Fe4 Fe 0.40769(2) 0.37021(5) 0.51642(3) 0.01911(12) Uani 1 1 d . . .
S1 S 0.19348(4) 0.49084(8) 0.34848(5) 0.01911(19) Uani 1 1 d . . .
S2 S 0.33405(4) 0.40038(8) 0.45925(5) 0.01923(19) Uani 1 1 d . . .
S3 S 0.13510(4) 0.55126(9) 0.46529(5) 0.0227(2) Uani 1 1 d . . .
S4 S 0.35168(4) 0.28091(9) 0.58382(5) 0.0218(2) Uani 1 1 d . . .
P1 P 0.08398(4) 0.34178(10) 0.36561(6) 0.0277(2) Uani 1 1 d . . .
P2 P 0.14955(5) 0.80862(10) 0.44685(6) 0.0287(3) Uani 1 1 d . . .
P3 P 0.36376(5) 0.04741(9) 0.51782(6) 0.0277(2) Uani 1 1 d . . .
P4 P 0.41875(4) 0.53187(10) 0.56830(6) 0.0271(2) Uani 1 1 d . . .
O1 O 0.08861(14) 0.5627(4) 0.22416(19) 0.0507(10) Uani 1 1 d . . .
O2 O 0.00897(13) 0.6030(4) 0.3994(2) 0.0508(10) Uani 1 1 d . . .
O3 O 0.16989(16) 0.7832(3) 0.27204(19) 0.0431(9) Uani 1 1 d . C .
O4 O 0.28396(14) 0.6976(4) 0.4363(2) 0.0551(11) Uani 1 1 d . C .
O5 O 0.24916(14) 0.1461(3) 0.4261(2) 0.0490(10) Uani 1 1 d . . .
O6 O 0.41696(14) 0.1688(3) 0.37146(17) 0.0383(8) Uani 1 1 d . . .
O7 O 0.49154(13) 0.2621(3) 0.58556(19) 0.0432(9) Uani 1 1 d . . .
O8 O 0.47223(13) 0.4298(3) 0.40612(19) 0.0446(9) Uani 1 1 d . . .
N1 N 0.30085(12) 0.4023(3) 0.26234(16) 0.0198(7) Uani 1 1 d . . .
H1 H 0.2818 0.3478 0.2409 0.024 Uiso 1 1 calc R . .
N2 N 0.20212(14) 0.3835(3) 0.61299(18) 0.0271(8) Uani 1 1 d . . .
H2 H 0.1741 0.3362 0.6093 0.033 Uiso 1 1 calc R . .
C1 C 0.09705(16) 0.5459(4) 0.2787(2) 0.0296(10) Uani 1 1 d . . .
C2 C 0.04835(16) 0.5730(4) 0.3839(2) 0.0314(10) Uani 1 1 d . . .
C3 C 0.17347(16) 0.7337(4) 0.3206(2) 0.0251(9) Uani 1 1 d . . .
C4 C 0.24181(17) 0.6844(4) 0.4219(2) 0.0293(10) Uani 1 1 d . . .
C5 C 0.28778(18) 0.1705(4) 0.4492(2) 0.0297(10) Uani 1 1 d . . .
C6 C 0.38946(17) 0.1895(3) 0.4140(2) 0.0248(9) Uani 1 1 d . . .
C7 C 0.45866(16) 0.3032(4) 0.5580(2) 0.0266(9) Uani 1 1 d . . .
C8 C 0.44720(16) 0.4053(4) 0.4497(2) 0.0299(10) Uani 1 1 d . . .
C9 C 0.21433(16) 0.5004(4) 0.2630(2) 0.0228(8) Uani 1 1 d . . .
H9A H 0.2024 0.4330 0.2392 0.027 Uiso 1 1 calc R . .
H9B H 0.1979 0.5663 0.2425 0.027 Uiso 1 1 calc R . .
C10 C 0.27139(15) 0.5103(3) 0.2543(2) 0.0220(8) Uani 1 1 d . . .
H10A H 0.2845 0.5652 0.2866 0.026 Uiso 1 1 calc R . .
H10B H 0.2783 0.5405 0.2100 0.026 Uiso 1 1 calc R . .
C11 C 0.30564(16) 0.3629(3) 0.3326(2) 0.0207(8) Uani 1 1 d . . .
H11A H 0.3168 0.2838 0.3328 0.025 Uiso 1 1 calc R . .
H11B H 0.2717 0.3664 0.3538 0.025 Uiso 1 1 calc R . .
C12 C 0.34307(16) 0.4319(4) 0.3724(2) 0.0231(8) Uani 1 1 d . . .
H12A H 0.3372 0.5127 0.3644 0.028 Uiso 1 1 calc R . .
H12B H 0.3785 0.4138 0.3592 0.028 Uiso 1 1 calc R . .
C13 C 0.35115(16) 0.4085(4) 0.2261(2) 0.0253(9) Uani 1 1 d . . .
H13A H 0.3448 0.4339 0.1806 0.030 Uiso 1 1 calc R . .
H13B H 0.3732 0.4649 0.2476 0.030 Uiso 1 1 calc R . .
C14 C 0.37889(19) 0.2979(4) 0.2242(3) 0.0349(11) Uani 1 1 d . . .
H14A H 0.3573 0.2412 0.2022 0.042 Uiso 1 1 calc R . .
H14B H 0.3855 0.2719 0.2696 0.042 Uiso 1 1 calc R . .
C15 C 0.4288(2) 0.3092(5) 0.1879(3) 0.0478(14) Uani 1 1 d . . .
H15A H 0.4463 0.2366 0.1872 0.072 Uiso 1 1 calc R . .
H15B H 0.4504 0.3644 0.2102 0.072 Uiso 1 1 calc R . .
H15C H 0.4222 0.3338 0.1429 0.072 Uiso 1 1 calc R . .
C16 C 0.17337(16) 0.4380(4) 0.5012(2) 0.0264(9) Uani 1 1 d . . .
H16A H 0.1522 0.3700 0.5071 0.032 Uiso 1 1 calc R . .
H16B H 0.2024 0.4194 0.4722 0.032 Uiso 1 1 calc R . .
C17 C 0.19245(16) 0.4791(4) 0.5666(2) 0.0246(9) Uani 1 1 d . . .
H17A H 0.1669 0.5303 0.5860 0.029 Uiso 1 1 calc R . .
H17B H 0.2244 0.5217 0.5601 0.029 Uiso 1 1 calc R . .
C18 C 0.24791(16) 0.3139(4) 0.5959(2) 0.0264(9) Uani 1 1 d . . .
H18A H 0.2454 0.2911 0.5494 0.032 Uiso 1 1 calc R . .
H18B H 0.2475 0.2451 0.6230 0.032 Uiso 1 1 calc R . .
C19 C 0.29863(16) 0.3741(4) 0.6065(2) 0.0238(9) Uani 1 1 d . . .
H19A H 0.3019 0.3963 0.6531 0.029 Uiso 1 1 calc R . .
H19B H 0.2998 0.4428 0.5794 0.029 Uiso 1 1 calc R . .
C20 C 0.20196(18) 0.4253(5) 0.6822(2) 0.0356(11) Uani 1 1 d . B .
H20A H 0.2320 0.4744 0.6885 0.043 Uiso 1 1 calc R . .
H20B H 0.1711 0.4716 0.6889 0.043 Uiso 1 1 calc R . .
C21 C 0.2030(2) 0.3359(6) 0.7332(2) 0.0507(15) Uani 1 1 d D . .
H21A H 0.1771 0.2793 0.7210 0.061 Uiso 0.50 1 calc PR A 1
H21B H 0.2367 0.2987 0.7307 0.061 Uiso 0.50 1 calc PR A 1
H21C H 0.2336 0.2879 0.7286 0.061 Uiso 0.50 1 d PR A 2
H21D H 0.1720 0.2886 0.7311 0.061 Uiso 0.50 1 d PR A 2
C22 C 0.1941(5) 0.3666(12) 0.8028(4) 0.046(3) Uiso 0.50 1 d PD B 1
H22A H 0.1999 0.3010 0.8307 0.069 Uiso 0.50 1 calc PR B 1
H22B H 0.1589 0.3926 0.8082 0.069 Uiso 0.50 1 calc PR B 1
H22C H 0.2177 0.4265 0.8155 0.069 Uiso 0.50 1 calc PR B 1
C22' C 0.2047(6) 0.4045(13) 0.7976(6) 0.061(4) Uiso 0.50 1 d PD B 2
H22D H 0.2114 0.3542 0.8346 0.092 Uiso 0.50 1 calc PR B 2
H22E H 0.1718 0.4420 0.8042 0.092 Uiso 0.50 1 calc PR B 2
H22F H 0.2319 0.4606 0.7948 0.092 Uiso 0.50 1 calc PR B 2
C23 C 0.0455(2) 0.3072(5) 0.4370(3) 0.0420(13) Uani 1 1 d . . .
H23A H 0.0139 0.3510 0.4361 0.063 Uiso 1 1 calc R . .
H23B H 0.0646 0.3249 0.4769 0.063 Uiso 1 1 calc R . .
H23C H 0.0373 0.2272 0.4363 0.063 Uiso 1 1 calc R . .
C24 C 0.0437(2) 0.2952(5) 0.2991(3) 0.0453(13) Uani 1 1 d . . .
H24A H 0.0622 0.3021 0.2576 0.068 Uiso 1 1 calc R . .
H24B H 0.0128 0.3415 0.2975 0.068 Uiso 1 1 calc R . .
H24C H 0.0341 0.2168 0.3062 0.068 Uiso 1 1 calc R . .
C25 C 0.1328(2) 0.2333(4) 0.3662(3) 0.0452(13) Uani 1 1 d . . .
H25A H 0.1168 0.1602 0.3735 0.068 Uiso 1 1 calc R . .
H25B H 0.1573 0.2484 0.4015 0.068 Uiso 1 1 calc R . .
H25C H 0.1507 0.2329 0.3240 0.068 Uiso 1 1 calc R . .
C26 C 0.1850(4) 0.9374(9) 0.4322(6) 0.034(2) Uiso 0.50 1 d P C 1
H26A H 0.1864 0.9524 0.3850 0.051 Uiso 0.50 1 calc PR C 1
H26B H 0.2198 0.9294 0.4493 0.051 Uiso 0.50 1 calc PR C 1
H26C H 0.1680 0.9998 0.4545 0.051 Uiso 0.50 1 calc PR C 1
C27 C 0.0836(6) 0.8578(13) 0.4276(8) 0.063(4) Uiso 0.50 1 d P C 1
H27A H 0.0587 0.8075 0.4481 0.095 Uiso 0.50 1 calc PR C 1
H27B H 0.0786 0.8581 0.3800 0.095 Uiso 0.50 1 calc PR C 1
H27C H 0.0789 0.9338 0.4447 0.095 Uiso 0.50 1 calc PR C 1
C28 C 0.1515(6) 0.8068(12) 0.5358(7) 0.057(3) Uiso 0.50 1 d P C 1
H28A H 0.1735 0.8676 0.5514 0.085 Uiso 0.50 1 calc PR C 1
H28B H 0.1652 0.7348 0.5508 0.085 Uiso 0.50 1 calc PR C 1
H28C H 0.1170 0.8169 0.5532 0.085 Uiso 0.50 1 calc PR C 1
C26' C 0.1662(5) 0.9419(10) 0.4095(7) 0.047(3) Uiso 0.50 1 d P C 2
H26D H 0.1467 0.9518 0.3690 0.070 Uiso 0.50 1 calc PR C 2
H26E H 0.2028 0.9429 0.3995 0.070 Uiso 0.50 1 calc PR C 2
H26F H 0.1582 1.0028 0.4400 0.070 Uiso 0.50 1 calc PR C 2
C27' C 0.0836(4) 0.8220(10) 0.4587(6) 0.041(2) Uiso 0.50 1 d P C 2
H27D H 0.0765 0.8908 0.4833 0.061 Uiso 0.50 1 calc PR C 2
H27E H 0.0709 0.7574 0.4834 0.061 Uiso 0.50 1 calc PR C 2
H27F H 0.0665 0.8253 0.4160 0.061 Uiso 0.50 1 calc PR C 2
C28' C 0.1779(5) 0.8212(12) 0.5290(7) 0.054(3) Uiso 0.50 1 d P C 2
H28D H 0.1576 0.8732 0.5555 0.082 Uiso 0.50 1 calc PR C 2
H28E H 0.2129 0.8495 0.5252 0.082 Uiso 0.50 1 calc PR C 2
H28F H 0.1784 0.7475 0.5502 0.082 Uiso 0.50 1 calc PR C 2
C29 C 0.3189(2) -0.0006(5) 0.5783(3) 0.0516(15) Uani 1 1 d . . .
H29A H 0.2845 -0.0017 0.5593 0.077 Uiso 1 1 calc R . .
H29B H 0.3194 0.0500 0.6161 0.077 Uiso 1 1 calc R . .
H29C H 0.3282 -0.0763 0.5924 0.077 Uiso 1 1 calc R . .
C30 C 0.3624(3) -0.0623(4) 0.4561(3) 0.0530(16) Uani 1 1 d . . .
H30A H 0.3689 -0.1349 0.4769 0.079 Uiso 1 1 calc R . .
H30B H 0.3887 -0.0477 0.4230 0.079 Uiso 1 1 calc R . .
H30C H 0.3288 -0.0637 0.4350 0.079 Uiso 1 1 calc R . .
C31 C 0.4249(2) 0.0250(4) 0.5571(3) 0.0425(13) Uani 1 1 d . . .
H31A H 0.4277 0.0735 0.5957 0.064 Uiso 1 1 calc R . .
H31B H 0.4524 0.0428 0.5262 0.064 Uiso 1 1 calc R . .
H31C H 0.4278 -0.0535 0.5707 0.064 Uiso 1 1 calc R . .
C32 C 0.3802(2) 0.6475(4) 0.5419(3) 0.0397(12) Uani 1 1 d . . .
H32A H 0.3885 0.7138 0.5682 0.060 Uiso 1 1 calc R . .
H32B H 0.3440 0.6287 0.5477 0.060 Uiso 1 1 calc R . .
H32C H 0.3870 0.6630 0.4956 0.060 Uiso 1 1 calc R . .
C33 C 0.4106(3) 0.5323(5) 0.6564(3) 0.0518(15) Uani 1 1 d . . .
H33A H 0.4212 0.6050 0.6740 0.078 Uiso 1 1 calc R . .
H33B H 0.4316 0.4729 0.6758 0.078 Uiso 1 1 calc R . .
H33C H 0.3747 0.5191 0.6670 0.078 Uiso 1 1 calc R . .
C34 C 0.4823(2) 0.5892(6) 0.5581(4) 0.0598(18) Uani 1 1 d . . .
H34A H 0.4837 0.6643 0.5775 0.090 Uiso 1 1 calc R . .
H34B H 0.4905 0.5937 0.5113 0.090 Uiso 1 1 calc R . .
H34C H 0.5071 0.5406 0.5802 0.090 Uiso 1 1 calc R . .
B1 B 0.2180(2) 0.2201(5) 0.1814(4) 0.0437(15) Uani 1 1 d . . .
F1 F 0.21959(16) 0.1251(3) 0.1438(3) 0.0822(15) Uani 1 1 d . . .
F2 F 0.24897(13) 0.3025(3) 0.15264(17) 0.0527(9) Uani 1 1 d . . .
F3 F 0.16939(12) 0.2605(3) 0.1855(2) 0.0547(9) Uani 1 1 d . . .
F4 F 0.23853(17) 0.2018(3) 0.2430(2) 0.0683(11) Uani 1 1 d . . .
B2 B 0.3775(3) 0.6328(5) 0.0961(3) 0.0392(14) Uani 1 1 d . . .
F5 F 0.32759(12) 0.6033(3) 0.10937(19) 0.0556(9) Uani 1 1 d . . .
F6 F 0.38415(13) 0.7466(3) 0.1046(2) 0.0682(12) Uani 1 1 d . . .
F7 F 0.41056(16) 0.5759(4) 0.1308(4) 0.133(3) Uani 1 1 d . . .
F8 F 0.3879(3) 0.6126(7) 0.0329(3) 0.173(4) Uani 1 1 d . . .
C35 C 0.4704(4) 0.6178(7) 0.2707(6) 0.120(5) Uani 1 1 d . . .
H35A H 0.4792 0.5437 0.2892 0.145 Uiso 1 1 calc R . .
H35B H 0.4567 0.6063 0.2260 0.145 Uiso 1 1 calc R . .
Cl1 Cl 0.52445(10) 0.7004(2) 0.26691(14) 0.1009(8) Uani 1 1 d . . .
Cl2 Cl 0.42070(12) 0.6875(2) 0.3236(2) 0.1355(13) Uani 1 1 d . . .
C36 C 0.4607(2) 0.9255(5) 0.1744(3) 0.0490(15) Uani 1 1 d . . .
H36A H 0.4984 0.9200 0.1755 0.059 Uiso 1 1 calc R . .
H36B H 0.4467 0.8487 0.1706 0.059 Uiso 1 1 calc R . .
Cl3 Cl 0.43875(6) 0.98695(14) 0.24839(8) 0.0548(4) Uani 1 1 d . . .
Cl4 Cl 0.44198(5) 1.00429(14) 0.10616(8) 0.0524(4) Uani 1 1 d . . .

loop_
_atom_site_aniso_label
_atom_site_aniso_U_11
_atom_site_aniso_U_22
_atom_site_aniso_U_33
_atom_site_aniso_U_23
_atom_site_aniso_U_13
_atom_site_aniso_U_12
Fe1 0.0170(2) 0.0228(3) 0.0210(3) 0.0011(2) -0.0006(2) -0.0002(2)
Fe2 0.0194(2) 0.0185(3) 0.0190(3) -0.0002(2) -0.0009(2) -0.0004(2)
Fe3 0.0209(3) 0.0178(3) 0.0162(3) 0.0004(2) -0.0017(2) 0.0005(2)
Fe4 0.0175(2) 0.0191(3) 0.0207(3) -0.0011(2) -0.0031(2) 0.0028(2)
S1 0.0187(4) 0.0210(5) 0.0176(5) -0.0004(4) 0.0004(4) 0.0014(4)
S2 0.0211(4) 0.0192(4) 0.0174(5) 0.0003(4) -0.0027(4) 0.0032(4)
S3 0.0234(5) 0.0265(5) 0.0183(5) 0.0037(4) 0.0028(4) 0.0023(4)
S4 0.0230(5) 0.0252(5) 0.0173(5) -0.0004(4) -0.0026(4) 0.0031(4)
P1 0.0229(5) 0.0259(6) 0.0343(6) 0.0004(5) -0.0024(5) -0.0049(4)
P2 0.0347(6) 0.0233(6) 0.0281(6) -0.0049(5) 0.0031(5) 0.0009(5)
P3 0.0384(6) 0.0203(5) 0.0244(6) 0.0030(5) -0.0057(5) -0.0014(4)
P4 0.0248(5) 0.0235(6) 0.0331(6) -0.0058(5) -0.0081(5) 0.0030(4)
O1 0.038(2) 0.084(3) 0.030(2) 0.010(2) -0.0094(16) 0.002(2)
O2 0.0263(18) 0.058(2) 0.068(3) -0.006(2) 0.0045(18) 0.0115(16)
O3 0.057(2) 0.038(2) 0.034(2) 0.0122(17) 0.0005(17) 0.0033(17)
O4 0.036(2) 0.054(2) 0.075(3) 0.004(2) -0.022(2) -0.0098(18)
O5 0.037(2) 0.052(2) 0.058(3) 0.006(2) -0.0180(18) -0.0195(17)
O6 0.0449(19) 0.042(2) 0.0284(18) -0.0039(15) 0.0103(15) 0.0129(16)
O7 0.0308(18) 0.047(2) 0.051(2) 0.0106(18) -0.0135(16) 0.0111(16)
O8 0.0304(17) 0.059(2) 0.045(2) 0.0124(19) 0.0124(16) 0.0062(16)
N1 0.0211(16) 0.0205(17) 0.0179(16) 0.0002(14) 0.0000(13) 0.0022(13)
N2 0.0251(18) 0.036(2) 0.0206(18) 0.0048(16) 0.0030(14) 0.0028(15)
C1 0.021(2) 0.037(3) 0.031(3) 0.001(2) -0.0037(18) 0.0010(18)
C2 0.023(2) 0.032(2) 0.039(3) -0.001(2) -0.0020(19) 0.0015(18)
C3 0.027(2) 0.021(2) 0.027(2) 0.0015(18) 0.0010(17) 0.0010(16)
C4 0.027(2) 0.026(2) 0.035(3) 0.0023(19) -0.0070(18) -0.0001(17)
C5 0.036(2) 0.026(2) 0.027(2) 0.0049(19) -0.0015(19) -0.0004(18)
C6 0.030(2) 0.020(2) 0.024(2) 0.0009(17) -0.0025(17) 0.0007(16)
C7 0.025(2) 0.028(2) 0.027(2) -0.0041(18) -0.0041(18) 0.0021(17)
C8 0.020(2) 0.033(2) 0.037(3) 0.000(2) -0.0046(19) 0.0035(17)
C9 0.027(2) 0.025(2) 0.016(2) -0.0003(16) -0.0003(16) 0.0047(16)
C10 0.0251(19) 0.022(2) 0.019(2) 0.0045(16) 0.0039(16) 0.0047(16)
C11 0.024(2) 0.019(2) 0.0186(19) 0.0020(16) 0.0051(15) -0.0010(15)
C12 0.026(2) 0.024(2) 0.019(2) 0.0071(16) -0.0041(16) -0.0034(16)
C13 0.023(2) 0.030(2) 0.022(2) 0.0032(18) 0.0042(16) 0.0023(17)
C14 0.037(3) 0.032(3) 0.035(3) 0.010(2) 0.011(2) 0.010(2)
C15 0.040(3) 0.055(3) 0.048(3) 0.005(3) 0.018(2) 0.017(3)
C16 0.029(2) 0.027(2) 0.024(2) 0.0051(18) -0.0036(17) 0.0070(17)
C17 0.026(2) 0.026(2) 0.022(2) 0.0029(17) -0.0013(17) 0.0030(16)
C18 0.024(2) 0.033(2) 0.022(2) 0.0004(18) -0.0010(16) 0.0032(17)
C19 0.027(2) 0.024(2) 0.020(2) -0.0025(17) 0.0014(17) 0.0061(16)
C20 0.031(2) 0.056(3) 0.020(2) -0.003(2) 0.0062(18) 0.006(2)
C21 0.046(3) 0.077(4) 0.029(3) 0.014(3) 0.001(2) 0.013(3)
C23 0.035(3) 0.041(3) 0.051(3) 0.007(3) 0.000(2) -0.016(2)
C24 0.048(3) 0.038(3) 0.050(3) -0.007(3) -0.010(3) -0.008(2)
C25 0.040(3) 0.024(2) 0.072(4) 0.003(3) -0.002(3) 0.003(2)
C29 0.060(4) 0.038(3) 0.056(4) 0.026(3) 0.005(3) -0.011(3)
C30 0.099(5) 0.019(2) 0.041(3) -0.003(2) -0.025(3) -0.002(3)
C31 0.052(3) 0.027(3) 0.048(3) 0.009(2) -0.021(3) 0.006(2)
C32 0.052(3) 0.018(2) 0.049(3) -0.005(2) -0.010(2) 0.004(2)
C33 0.076(4) 0.045(3) 0.034(3) -0.011(3) -0.017(3) 0.000(3)
C34 0.031(3) 0.058(4) 0.090(5) -0.026(4) -0.001(3) -0.016(3)
B1 0.038(3) 0.033(3) 0.060(4) -0.019(3) -0.017(3) 0.001(2)
F1 0.068(2) 0.053(2) 0.125(4) -0.051(2) -0.042(3) 0.0196(19)
F2 0.0493(19) 0.063(2) 0.0455(19) -0.0103(17) -0.0062(15) -0.0005(16)
F3 0.0397(17) 0.0458(19) 0.079(3) -0.0178(18) -0.0055(17) 0.0035(14)
F4 0.087(3) 0.050(2) 0.068(3) 0.0079(19) -0.030(2) -0.016(2)
B2 0.053(4) 0.023(3) 0.042(3) 0.004(2) 0.012(3) 0.005(2)
F5 0.0405(18) 0.055(2) 0.071(2) 0.0208(19) -0.0005(16) -0.0007(15)
F6 0.0406(18) 0.0340(17) 0.130(4) -0.007(2) -0.011(2) 0.0091(14)
F7 0.047(2) 0.100(4) 0.251(8) 0.114(5) 0.027(3) 0.020(2)
F8 0.197(7) 0.216(8) 0.106(5) -0.098(5) 0.084(5) -0.132(6)
C35 0.095(6) 0.059(5) 0.207(13) -0.050(6) 0.075(8) -0.049(5)
Cl1 0.1001(17) 0.0901(16) 0.113(2) -0.0201(14) 0.0008(15) -0.0152(13)
Cl2 0.118(2) 0.0708(15) 0.218(4) 0.024(2) -0.002(2) -0.0351(15)
C36 0.040(3) 0.060(4) 0.048(3) -0.019(3) -0.012(2) 0.018(3)
Cl3 0.0554(8) 0.0646(10) 0.0444(8) -0.0107(7) 0.0079(7) -0.0032(7)
Cl4 0.0429(7) 0.0676(9) 0.0468(8) -0.0038(7) -0.0030(6) 0.0123(7)

loop_
_atom_type_symbol
_atom_type_description
_atom_type_scat_dispersion_real
_atom_type_scat_dispersion_imag
_atom_type_scat_source
C C 0.0033 0.0016 'International Tables Vol C Tables 4.2.6.8 and 6.1.1.4'
H H 0.0000 0.0000 'International Tables Vol C Tables 4.2.6.8 and 6.1.1.4'
B B 0.0013 0.0007 'International Tables Vol C Tables 4.2.6.8 and 6.1.1.4'
N N 0.0061 0.0033 'International Tables Vol C Tables 4.2.6.8 and 6.1.1.4'
O O 0.0106 0.0060 'International Tables Vol C Tables 4.2.6.8 and 6.1.1.4'
F F 0.0171 0.0103 'International Tables Vol C Tables 4.2.6.8 and 6.1.1.4'
P P 0.1023 0.0942 'International Tables Vol C Tables 4.2.6.8 and 6.1.1.4'
S S 0.1246 0.1234 'International Tables Vol C Tables 4.2.6.8 and 6.1.1.4'
Fe Fe 0.3463 0.8444 'International Tables Vol C Tables 4.2.6.8 and 6.1.1.4'
Cl Cl 0.1484 0.1585 'International Tables Vol C Tables 4.2.6.8 and 6.1.1.4'

loop_
_geom_angle_atom_site_label_1
_geom_angle_atom_site_label_2
_geom_angle_atom_site_label_3
_geom_angle
_geom_angle_site_symmetry_1
_geom_angle_site_symmetry_3
_geom_angle_publ_flag
C1 Fe1 C2 91.1(2) . . ?
C1 Fe1 P1 98.59(17) . . ?
C2 Fe1 P1 93.78(16) . . ?
C1 Fe1 S3 158.88(16) . . ?
C2 Fe1 S3 88.42(16) . . ?
P1 Fe1 S3 102.51(5) . . ?
C1 Fe1 S1 95.12(15) . . ?
C2 Fe1 S1 165.18(16) . . ?
P1 Fe1 S1 98.58(4) . . ?
S3 Fe1 S1 80.97(4) . . ?
C1 Fe1 Fe2 105.50(15) . . ?
C2 Fe1 Fe2 109.91(15) . . ?
P1 Fe1 Fe2 145.44(4) . . ?
S3 Fe1 Fe2 55.27(3) . . ?
S1 Fe1 Fe2 55.43(3) . . ?
C3 Fe2 C4 105.1(2) . . ?
C3 Fe2 P2 88.80(15) . . ?
C4 Fe2 P2 92.20(16) . . ?
C3 Fe2 S3 142.93(14) . . ?
C4 Fe2 S3 111.94(16) . . ?
P2 Fe2 S3 88.72(5) . . ?
C3 Fe2 S1 95.97(15) . . ?
C4 Fe2 S1 97.13(16) . . ?
P2 Fe2 S1 168.02(5) . . ?
S3 Fe2 S1 80.84(4) . . ?
C3 Fe2 Fe1 92.56(14) . . ?
C4 Fe2 Fe1 149.09(15) . . ?
P2 Fe2 Fe1 113.70(4) . . ?
S3 Fe2 Fe1 55.23(3) . . ?
S1 Fe2 Fe1 55.24(3) . . ?
C6 Fe3 C5 103.6(2) . . ?
C6 Fe3 P3 89.00(14) . . ?
C5 Fe3 P3 90.51(15) . . ?
C6 Fe3 S2 98.09(14) . . ?
C5 Fe3 S2 95.73(15) . . ?
P3 Fe3 S2 169.16(5) . . ?
C6 Fe3 S4 138.20(15) . . ?
C5 Fe3 S4 118.11(16) . . ?
P3 Fe3 S4 88.03(5) . . ?
S2 Fe3 S4 81.21(4) . . ?
C6 Fe3 Fe4 88.38(14) . . ?
C5 Fe3 Fe4 151.43(15) . . ?
P3 Fe3 Fe4 115.89(4) . . ?
S2 Fe3 Fe4 56.51(3) . . ?
S4 Fe3 Fe4 56.22(3) . . ?
C8 Fe4 C7 91.9(2) . . ?
C8 Fe4 P4 94.84(16) . . ?
C7 Fe4 P4 93.79(15) . . ?
C8 Fe4 S4 163.24(16) . . ?
C7 Fe4 S4 89.16(15) . . ?
P4 Fe4 S4 101.77(5) . . ?
C8 Fe4 S2 93.74(14) . . ?
C7 Fe4 S2 162.21(15) . . ?
P4 Fe4 S2 102.50(4) . . ?
S4 Fe4 S2 80.63(4) . . ?
C8 Fe4 Fe3 107.83(16) . . ?
C7 Fe4 Fe3 106.51(15) . . ?
P4 Fe4 Fe3 148.60(4) . . ?
S4 Fe4 Fe3 56.01(3) . . ?
S2 Fe4 Fe3 55.70(3) . . ?
C9 S1 Fe1 113.46(14) . . ?
C9 S1 Fe2 113.14(14) . . ?
Fe1 S1 Fe2 69.33(3) . . ?
C12 S2 Fe3 110.76(15) . . ?
C12 S2 Fe4 114.73(14) . . ?
Fe3 S2 Fe4 67.79(3) . . ?
C16 S3 Fe1 114.59(15) . . ?
C16 S3 Fe2 113.56(15) . . ?
Fe1 S3 Fe2 69.51(4) . . ?
C19 S4 Fe3 113.96(14) . . ?
C19 S4 Fe4 110.83(15) . . ?
Fe3 S4 Fe4 67.76(4) . . ?
C24 P1 C23 101.9(3) . . ?
C24 P1 C25 101.4(3) . . ?
C23 P1 C25 102.9(3) . . ?
C24 P1 Fe1 116.19(19) . . ?
C23 P1 Fe1 114.16(19) . . ?
C25 P1 Fe1 118.05(18) . . ?
C27' P2 C28 83.8(6) . . ?
C27' P2 C26' 102.4(6) . . ?
C28 P2 C26' 115.0(6) . . ?
C27' P2 C26 116.7(5) . . ?
C28 P2 C26 99.1(6) . . ?
C26' P2 C26 21.5(4) . . ?
C27' P2 C28' 105.4(6) . . ?
C28 P2 C28' 22.9(5) . . ?
C26' P2 C28' 102.3(6) . . ?
C26 P2 C28' 82.8(6) . . ?
C27' P2 C27 24.1(5) . . ?
C28 P2 C27 103.9(7) . . ?
C26' P2 C27 81.9(6) . . ?
C26 P2 C27 99.9(6) . . ?
C28' P2 C27 122.7(7) . . ?
C27' P2 Fe2 118.9(4) . . ?
C28 P2 Fe2 117.4(5) . . ?
C26' P2 Fe2 114.9(4) . . ?
C26 P2 Fe2 115.1(3) . . ?
C28' P2 Fe2 111.3(4) . . ?
C27 P2 Fe2 118.3(5) . . ?
C29 P3 C31 103.2(3) . . ?
C29 P3 C30 103.4(3) . . ?
C31 P3 C30 102.6(3) . . ?
C29 P3 Fe3 114.3(2) . . ?
C31 P3 Fe3 117.53(18) . . ?
C30 P3 Fe3 114.10(19) . . ?
C32 P4 C33 103.3(3) . . ?
C32 P4 C34 101.1(3) . . ?
C33 P4 C34 102.8(3) . . ?
C32 P4 Fe4 116.93(18) . . ?
C33 P4 Fe4 117.4(2) . . ?
C34 P4 Fe4 113.2(2) . . ?
C10 N1 C13 110.5(3) . . ?
C10 N1 C11 114.2(3) . . ?
C13 N1 C11 113.9(3) . . ?
C20 N2 C18 113.9(3) . . ?
C20 N2 C17 109.8(4) . . ?
C18 N2 C17 114.2(3) . . ?
O1 C1 Fe1 179.4(5) . . ?
O2 C2 Fe1 177.2(5) . . ?
O3 C3 Fe2 179.5(4) . . ?
O4 C4 Fe2 175.9(5) . . ?
O5 C5 Fe3 175.1(4) . . ?
O6 C6 Fe3 178.2(4) . . ?
O7 C7 Fe4 178.6(4) . . ?
O8 C8 Fe4 178.6(4) . . ?
C10 C9 S1 114.3(3) . . ?
C9 C10 N1 115.2(3) . . ?
N1 C11 C12 113.0(3) . . ?
C11 C12 S2 108.9(3) . . ?
C14 C13 N1 112.9(4) . . ?
C13 C14 C15 110.6(4) . . ?
C17 C16 S3 107.1(3) . . ?
C16 C17 N2 111.4(4) . . ?
N2 C18 C19 113.8(4) . . ?
C18 C19 S4 109.7(3) . . ?
C21 C20 N2 114.8(4) . . ?
C22 C21 C20 119.2(7) . . ?
C22 C21 C22' 20.4(8) . . ?
C20 C21 C22' 102.3(8) . . ?
F3 B1 F1 110.8(4) . . ?
F3 B1 F4 111.3(6) . . ?
F1 B1 F4 111.4(5) . . ?
F3 B1 F2 108.5(5) . . ?
F1 B1 F2 109.2(6) . . ?
F4 B1 F2 105.4(4) . . ?
F7 B2 F8 106.9(7) . . ?
F7 B2 F5 112.9(5) . . ?
F8 B2 F5 109.7(6) . . ?
F7 B2 F6 111.0(6) . . ?
F8 B2 F6 105.8(6) . . ?
F5 B2 F6 110.3(5) . . ?
Cl1 C35 Cl2 109.9(4) . . ?
Cl4 C36 Cl3 111.3(3) . . ?

loop_
_geom_bond_atom_site_label_1
_geom_bond_atom_site_label_2
_geom_bond_distance
_geom_bond_site_symmetry_2
_geom_bond_publ_flag
Fe1 C1 1.752(5) . ?
Fe1 C2 1.776(4) . ?
Fe1 P1 2.2277(13) . ?
Fe1 S3 2.2485(12) . ?
Fe1 S1 2.2517(11) . ?
Fe1 Fe2 2.5641(8) . ?
Fe2 C3 1.759(5) . ?
Fe2 C4 1.764(4) . ?
Fe2 P2 2.2127(13) . ?
Fe2 S3 2.2496(11) . ?
Fe2 S1 2.2567(11) . ?
Fe3 C6 1.752(5) . ?
Fe3 C5 1.771(5) . ?
Fe3 P3 2.2088(12) . ?
Fe3 S2 2.2619(11) . ?
Fe3 S4 2.2707(11) . ?
Fe3 Fe4 2.5349(8) . ?
Fe4 C8 1.760(5) . ?
Fe4 C7 1.774(4) . ?
Fe4 P4 2.2208(13) . ?
Fe4 S4 2.2763(12) . ?
Fe4 S2 2.2836(11) . ?
S1 C9 1.831(4) . ?
S2 C12 1.826(4) . ?
S3 C16 1.837(4) . ?
S4 C19 1.840(4) . ?
P1 C24 1.807(5) . ?
P1 C23 1.817(5) . ?
P1 C25 1.822(5) . ?
P2 C27' 1.753(11) . ?
P2 C28 1.815(14) . ?
P2 C26' 1.817(12) . ?
P2 C26 1.822(10) . ?
P2 C28' 1.839(14) . ?
P2 C27 1.868(15) . ?
P3 C29 1.798(6) . ?
P3 C31 1.812(5) . ?
P3 C30 1.818(5) . ?
P4 C32 1.794(5) . ?
P4 C33 1.809(6) . ?
P4 C34 1.814(6) . ?
O1 C1 1.152(6) . ?
O2 C2 1.138(6) . ?
O3 C3 1.157(6) . ?
O4 C4 1.154(6) . ?
O5 C5 1.153(6) . ?
O6 C6 1.155(5) . ?
O7 C7 1.140(5) . ?
O8 C8 1.143(6) . ?
N1 C10 1.512(5) . ?
N1 C13 1.513(5) . ?
N1 C11 1.514(5) . ?
N2 C20 1.497(6) . ?
N2 C18 1.500(5) . ?
N2 C17 1.505(6) . ?
C9 C10 1.510(6) . ?
C11 C12 1.517(6) . ?
C13 C14 1.509(6) . ?
C14 C15 1.510(7) . ?
C16 C17 1.505(6) . ?
C18 C19 1.527(6) . ?
C20 C21 1.491(8) . ?
C21 C22 1.485(8) . ?
C21 C22' 1.548(9) . ?
B1 F3 1.365(7) . ?
B1 F1 1.370(7) . ?
B1 F4 1.384(8) . ?
B1 F2 1.405(8) . ?
B2 F7 1.310(8) . ?
B2 F8 1.340(8) . ?
B2 F5 1.381(7) . ?
B2 F6 1.381(7) . ?
C35 Cl1 1.727(8) . ?
C35 Cl2 1.887(9) . ?
C36 Cl4 1.751(6) . ?
C36 Cl3 1.773(6) . ?
